data_2220701
loop_
_publ_author_name
'You, Hyon Pil'
'Lee, You-Soon'
'Han, Byung Hee'
'Kang, Sung Kwon'
'Sung, Chang Keun'

_publ_section_title
;
 4-Hydroxyphenyl 4-fluorobenzoate
;
_journal_coeditor_code BH2214
_journal_issue 2
_journal_name_full 'Acta Crystallographica Section E'
_journal_page_first o252
_journal_paper_doi 10.1107/S1600536809000129
_journal_volume 65
_journal_year 2009
_chemical_formula_iupac 'C13 H9 F O3'
_chemical_formula_moiety 'C13 H9 F O3'
_chemical_formula_sum 'C13 H9 F O3'
_chemical_formula_weight 232.2
_chemical_melting_point 454
_chemical_name_systematic
;
4-Hydroxyphenyl 4-fluorobenzoate
;
_space_group_IT_number 14
_symmetry_cell_setting monoclinic
_symmetry_space_group_name_Hall '-P 2ybc'
_symmetry_space_group_name_H-M 'P 1 21/c 1'
_audit_creation_method 'WinGX routine CIF_UPDATE'
_cell_angle_alpha 90
_cell_angle_beta 93.59(3)
_cell_angle_gamma 90
_cell_formula_units_Z 4
_cell_length_a 24.938(5)
_cell_length_b 5.4789(11)
_cell_length_c 7.6858(15)
_cell_measurement_reflns_used 3698
_cell_measurement_temperature 174(2)
_cell_measurement_theta_max 28.01
_cell_measurement_theta_min 2.45
_cell_volume 1048.1(4)
_computing_cell_refinement 'SAINT (Bruker, 2002)'
_computing_data_collection 'SMART (Bruker, 2002)'
_computing_data_reduction 'SAINT (Bruker, 2002)'
_computing_molecular_graphics 'ORTEP-3 for Windows (Farrugia, 1997)'
_computing_publication_material 'WinGX (Farrugia, 1999)'
_computing_structure_refinement 'SHELXL97 (Sheldrick, 2008)'
_computing_structure_solution 'SHELXS97 (Sheldrick, 2008)'
_diffrn_ambient_temperature 174(2)
_diffrn_measured_fraction_theta_full 0.997
_diffrn_measured_fraction_theta_max 0.997
_diffrn_measurement_device_type 'Bruker SMART CCD area-detector'
_diffrn_measurement_method '\f and \w'
_diffrn_radiation_type MoK\a
_diffrn_radiation_wavelength 0.71073
_diffrn_reflns_av_R_equivalents 0.0265
_diffrn_reflns_limit_h_max 33
_diffrn_reflns_limit_h_min -31
_diffrn_reflns_limit_k_max 7
_diffrn_reflns_limit_k_min -6
_diffrn_reflns_limit_l_max 10
_diffrn_reflns_limit_l_min -10
_diffrn_reflns_number 10972
_diffrn_reflns_theta_full 28.29
_diffrn_reflns_theta_max 28.29
_diffrn_reflns_theta_min 0.82
_exptl_absorpt_coefficient_mu 0.116
_exptl_absorpt_correction_type none
_exptl_crystal_colour colourless
_exptl_crystal_density_diffrn 1.472
_exptl_crystal_density_method 'not measured'
_exptl_crystal_description block
_exptl_crystal_F_000 480
_exptl_crystal_size_max 0.12
_exptl_crystal_size_mid 0.09
_exptl_crystal_size_min 0.06
_refine_diff_density_max 0.314
_refine_diff_density_min -0.24
_refine_ls_extinction_method none
_refine_ls_goodness_of_fit_ref 1.048
_refine_ls_hydrogen_treatment mixed
_refine_ls_matrix_type full
_refine_ls_number_constraints 0
_refine_ls_number_parameters 158
_refine_ls_number_reflns 2597
_refine_ls_number_restraints 0
_refine_ls_restrained_S_all 1.048
_refine_ls_R_factor_gt 0.0408
_refine_ls_shift/su_max 0
_refine_ls_structure_factor_coef Fsqd
_refine_ls_weighting_details 'calc w=1/[\s^2^(Fo^2^)+(0.0431P)^2^+0.436P] where P=(Fo^2^+2Fc^2^)/3'
_refine_ls_weighting_scheme calc
_refine_ls_wR_factor_ref 0.1048
_reflns_number_gt 2054
_reflns_number_total 2597
_reflns_threshold_expression I>2\s(I)
_cod_data_source_file bh2214.cif
_cod_data_source_block I
_cod_original_sg_symbol_H-M 'P 21/c'
_cod_database_code 2220701
_cod_database_fobs_code 2220701

loop_
_symmetry_equiv_pos_as_xyz
'x, y, z'
'-x, y+1/2, -z+1/2'
'-x, -y, -z'
'x, -y-1/2, z-1/2'

loop_
_atom_site_type_symbol
_atom_site_label
_atom_site_fract_x
_atom_site_fract_y
_atom_site_fract_z
_atom_site_U_iso_or_equiv
_atom_site_adp_type
_atom_site_calc_flag
_atom_site_refinement_flags
_atom_site_occupancy
_atom_site_disorder_assembly
_atom_site_disorder_group
C C1 0.17529(5) 0.4464(2) 0.47353(17) 0.0219(3) Uani d . 1 . .
C C2 0.13428(5) 0.2841(3) 0.50782(18) 0.0249(3) Uani d . 1 . .
H H2 0.1423 0.1423 0.5708 0.03 Uiso calc R 1 . .
C C3 0.08163(6) 0.3318(3) 0.44905(19) 0.0275(3) Uani d . 1 . .
H H3 0.0541 0.224 0.4711 0.033 Uiso calc R 1 . .
C C4 0.07154(5) 0.5443(3) 0.35679(18) 0.0270(3) Uani d . 1 . .
C C5 0.11101(6) 0.7093(3) 0.32085(18) 0.0278(3) Uani d . 1 . .
H H5 0.1026 0.8508 0.2581 0.033 Uiso calc R 1 . .
C C6 0.16347(6) 0.6597(3) 0.38026(17) 0.0250(3) Uani d . 1 . .
H H6 0.1908 0.7688 0.3579 0.03 Uiso calc R 1 . .
C C7 0.23063(5) 0.3826(3) 0.54191(18) 0.0259(3) Uani d . 1 . .
O O8 0.24211(4) 0.2045(2) 0.62716(18) 0.0523(4) Uani d . 1 . .
O O9 0.26681(4) 0.55210(17) 0.49833(12) 0.0243(2) Uani d . 1 . .
C C10 0.32036(5) 0.5229(2) 0.56439(16) 0.0207(3) Uani d . 1 . .
C C11 0.35119(5) 0.3277(2) 0.51648(16) 0.0229(3) Uani d . 1 . .
H H11 0.3364 0.2065 0.4436 0.027 Uiso calc R 1 . .
C C12 0.40460(5) 0.3149(2) 0.57859(17) 0.0226(3) Uani d . 1 . .
H H12 0.426 0.1849 0.5474 0.027 Uiso calc R 1 . .
C C13 0.42597(5) 0.4975(2) 0.68769(17) 0.0215(3) Uani d . 1 . .
C C14 0.39464(5) 0.6938(2) 0.73353(17) 0.0234(3) Uani d . 1 . .
H H14 0.4093 0.8157 0.806 0.028 Uiso calc R 1 . .
C C15 0.34135(5) 0.7073(2) 0.67088(17) 0.0225(3) Uani d . 1 . .
H H15 0.32 0.8385 0.7001 0.027 Uiso calc R 1 . .
O O16 0.47887(4) 0.4939(2) 0.75328(14) 0.0302(3) Uani d . 1 . .
H H16 0.4915(8) 0.356(4) 0.742(3) 0.052(6) Uiso d . 1 . .
F F17 0.02021(3) 0.59316(18) 0.29800(13) 0.0424(3) Uani d . 1 . .

loop_
_atom_site_aniso_label
_atom_site_aniso_U_11
_atom_site_aniso_U_22
_atom_site_aniso_U_33
_atom_site_aniso_U_12
_atom_site_aniso_U_13
_atom_site_aniso_U_23
C1 0.0203(6) 0.0223(7) 0.0231(6) 0.0016(5) 0.0006(5) -0.0004(5)
C2 0.0238(7) 0.0220(7) 0.0289(7) 0.0006(5) 0.0015(5) 0.0022(5)
C3 0.0209(7) 0.0267(7) 0.0349(7) -0.0026(6) 0.0016(5) -0.0021(6)
C4 0.0198(7) 0.0289(7) 0.0317(7) 0.0047(6) -0.0043(5) -0.0060(6)
C5 0.0295(7) 0.0230(7) 0.0302(7) 0.0045(6) -0.0035(5) 0.0010(5)
C6 0.0249(7) 0.0227(7) 0.0273(7) -0.0019(5) 0.0005(5) 0.0011(5)
C7 0.0208(7) 0.0285(7) 0.0284(7) 0.0003(6) 0.0017(5) 0.0061(6)
O8 0.0238(6) 0.0539(8) 0.0787(9) 0.0006(5) -0.0009(6) 0.0418(7)
O9 0.0185(5) 0.0237(5) 0.0300(5) -0.0015(4) -0.0038(4) 0.0041(4)
C10 0.0169(6) 0.0239(7) 0.0210(6) -0.0009(5) -0.0015(5) 0.0036(5)
C11 0.0255(7) 0.0206(7) 0.0224(6) -0.0028(5) -0.0003(5) -0.0013(5)
C12 0.0225(7) 0.0202(6) 0.0252(6) 0.0020(5) 0.0024(5) -0.0001(5)
C13 0.0174(6) 0.0231(7) 0.0237(6) -0.0021(5) 0.0003(5) 0.0038(5)
C14 0.0242(7) 0.0209(7) 0.0248(6) -0.0032(5) -0.0013(5) -0.0034(5)
C15 0.0225(7) 0.0206(6) 0.0245(6) 0.0019(5) 0.0027(5) -0.0012(5)
O16 0.0186(5) 0.0288(6) 0.0423(6) 0.0007(4) -0.0052(4) -0.0018(4)
F17 0.0223(5) 0.0426(6) 0.0605(6) 0.0056(4) -0.0106(4) 0.0019(5)

loop_
_atom_type_symbol
_atom_type_description
_atom_type_scat_dispersion_real
_atom_type_scat_dispersion_imag
_atom_type_scat_source
C C 0.0033 0.0016 'International Tables Vol C Tables 4.2.6.8 and 6.1.1.4'
H H 0 0 'International Tables Vol C Tables 4.2.6.8 and 6.1.1.4'
O O 0.0106 0.006 'International Tables Vol C Tables 4.2.6.8 and 6.1.1.4'
F F 0.0171 0.0103 'International Tables Vol C Tables 4.2.6.8 and 6.1.1.4'

loop_
_geom_angle_atom_site_label_1
_geom_angle_atom_site_label_2
_geom_angle_atom_site_label_3
_geom_angle_site_symmetry_1
_geom_angle_site_symmetry_3
_geom_angle
_geom_angle_publ_flag
C2 C1 C6 . . 119.93(12) ?
C2 C1 C7 . . 117.35(12) ?
C6 C1 C7 . . 122.72(12) ?
C3 C2 C1 . . 120.65(13) ?
C3 C2 H2 . . 119.7 ?
C1 C2 H2 . . 119.7 ?
C4 C3 C2 . . 117.74(13) ?
C4 C3 H3 . . 121.1 ?
C2 C3 H3 . . 121.1 ?
F17 C4 C5 . . 118.34(13) ?
F17 C4 C3 . . 118.43(13) ?
C5 C4 C3 . . 123.23(13) ?
C4 C5 C6 . . 118.52(13) ?
C4 C5 H5 . . 120.7 ?
C6 C5 H5 . . 120.7 ?
C5 C6 C1 . . 119.93(13) ?
C5 C6 H6 . . 120 ?
C1 C6 H6 . . 120 ?
O8 C7 O9 . . 123.63(13) ?
O8 C7 C1 . . 124.63(13) ?
O9 C7 C1 . . 111.73(11) ?
C7 O9 C10 . . 117.74(10) ?
C11 C10 C15 . . 121.83(12) ?
C11 C10 O9 . . 121.57(12) ?
C15 C10 O9 . . 116.47(12) ?
C10 C11 C12 . . 119.06(12) ?
C10 C11 H11 . . 120.5 ?
C12 C11 H11 . . 120.5 ?
C11 C12 C13 . . 119.64(12) ?
C11 C12 H12 . . 120.2 ?
C13 C12 H12 . . 120.2 ?
O16 C13 C14 . . 117.27(12) ?
O16 C13 C12 . . 122.04(12) ?
C14 C13 C12 . . 120.68(12) ?
C15 C14 C13 . . 119.72(12) ?
C15 C14 H14 . . 120.1 ?
C13 C14 H14 . . 120.1 ?
C10 C15 C14 . . 119.05(12) ?
C10 C15 H15 . . 120.5 ?
C14 C15 H15 . . 120.5 ?
C13 O16 H16 . . 109.7(14) ?

loop_
_geom_bond_atom_site_label_1
_geom_bond_atom_site_label_2
_geom_bond_site_symmetry_2
_geom_bond_distance
_geom_bond_publ_flag
C1 C2 . 1.3928(19) ?
C1 C6 . 1.3932(18) ?
C1 C7 . 1.4872(18) ?
C2 C3 . 1.3863(19) ?
C2 H2 . 0.93 ?
C3 C4 . 1.378(2) ?
C3 H3 . 0.93 ?
C4 F17 . 1.3572(15) ?
C4 C5 . 1.377(2) ?
C5 C6 . 1.3854(19) ?
C5 H5 . 0.93 ?
C6 H6 . 0.93 ?
C7 O8 . 1.2000(17) ?
C7 O9 . 1.3514(17) ?
O9 C10 . 1.4078(15) ?
C10 C11 . 1.3806(19) ?
C10 C15 . 1.3824(18) ?
C11 C12 . 1.3881(18) ?
C11 H11 . 0.93 ?
C12 C13 . 1.3900(18) ?
C12 H12 . 0.93 ?
C13 O16 . 1.3826(16) ?
C13 C14 . 1.3874(19) ?
C14 C15 . 1.3869(18) ?
C14 H14 . 0.93 ?
C15 H15 . 0.93 ?
O16 H16 . 0.82(2) ?

loop_
_geom_hbond_atom_site_label_D
_geom_hbond_atom_site_label_H
_geom_hbond_atom_site_label_A
_geom_hbond_site_symmetry_A
_geom_hbond_distance_DH
_geom_hbond_distance_HA
_geom_hbond_distance_DA
_geom_hbond_angle_DHA
_geom_hbond_publ_flag
O16 H16 O16 2_646 0.82(2) 2.12(2) 2.9368(9) 172(2) yes

loop_
_cod_related_entry_id
_cod_related_entry_database
_cod_related_entry_code
1 ChemSpider 8596864
